data_4111374
loop_
_publ_author_name
'David E. Herbert'
'Makoto Tanabe'
'Sara C. Bourke'
'Alan J. Lough'
'Ian Manners'

_publ_section_title
;
 Strain-Controlled, Photochemically, or Thermally Promoted Haptotropic
 Shifts of Cyclopentadienyl Ligands in Group 8 Metallocenophanes
;
_journal_name_full 'Journal of the American Chemical Society'
_journal_page_first 4166
_journal_page_last 4176
_journal_paper_doi 10.1021/ja077334+
_journal_volume 130
_journal_year 2008
_chemical_formula_moiety 'C21 H40 Fe P3, C24 H20 B, 0.5(C4 H10 O)'
_chemical_formula_sum 'C47 H65 B Fe O0.5 P3'
_chemical_formula_weight 797.56
_chemical_name_systematic
; 
 ? 
;
_space_group_IT_number 15
_symmetry_cell_setting monoclinic
_symmetry_space_group_name_Hall '-C 2yc'
_symmetry_space_group_name_H-M 'C 1 2/c 1'
_atom_sites_solution_hydrogens geom
_atom_sites_solution_primary direct
_atom_sites_solution_secondary difmap
_audit_creation_method SHELXL-97
_cell_angle_alpha 90.00
_cell_angle_beta 112.9168(13)
_cell_angle_gamma 90.00
_cell_formula_units_Z 16
_cell_length_a 38.9359(6)
_cell_length_b 24.2770(6)
_cell_length_c 20.2369(5)
_cell_measurement_reflns_used 79653
_cell_measurement_temperature 150(1)
_cell_measurement_theta_max 25.0
_cell_measurement_theta_min 2.6
_cell_volume 17619.0(7)
_computing_cell_refinement 'Denzo-SMN (Otwinowski & Minor, 1997)'
_computing_data_collection 'Collect (Nonius B.V., 1997-2002)'
_computing_data_reduction Denzo-SMN
_computing_molecular_graphics 'SHELXTL V6.1'
_computing_publication_material 'SHELXTL V6.1'
_computing_structure_refinement 'SHELXTL V6.1(Sheldrick, 2001)'
_computing_structure_solution 'SIR-92 (Altomare et al., 1994)'
_diffrn_ambient_temperature 150(2)
_diffrn_detector_area_resol_mean 9
_diffrn_measured_fraction_theta_full 0.997
_diffrn_measured_fraction_theta_max 0.997
_diffrn_measurement_device_type 'Bruker-Nonius KappaCCD'
_diffrn_measurement_method '\f scans and \w scans with \k offsets'
_diffrn_radiation_monochromator graphite
_diffrn_radiation_source 'fine-focus sealed tube'
_diffrn_radiation_type MoK\a
_diffrn_radiation_wavelength 0.71073
_diffrn_reflns_av_R_equivalents 0.1100
_diffrn_reflns_av_sigmaI/netI 0.0800
_diffrn_reflns_limit_h_max 42
_diffrn_reflns_limit_h_min -46
_diffrn_reflns_limit_k_max 28
_diffrn_reflns_limit_k_min -27
_diffrn_reflns_limit_l_max 24
_diffrn_reflns_limit_l_min -21
_diffrn_reflns_number 79653
_diffrn_reflns_theta_full 25.03
_diffrn_reflns_theta_max 25.03
_diffrn_reflns_theta_min 2.58
_diffrn_standards_number 0
_exptl_absorpt_coefficient_mu 0.483
_exptl_absorpt_correction_T_max 0.902
_exptl_absorpt_correction_T_min 0.729
_exptl_absorpt_correction_type multi-scan
_exptl_absorpt_process_details
;
multi-scan from symmetry-related measurements 
 Sortav (Blessing 1995)
;
_exptl_crystal_colour orange
_exptl_crystal_density_diffrn 1.203
_exptl_crystal_description block
_exptl_crystal_F_000 6832
_exptl_crystal_size_max 0.30
_exptl_crystal_size_mid 0.26
_exptl_crystal_size_min 0.22
_refine_diff_density_max 0.948
_refine_diff_density_min -0.632
_refine_diff_density_rms 0.093
_refine_ls_extinction_method none
_refine_ls_goodness_of_fit_ref 1.016
_refine_ls_hydrogen_treatment constr
_refine_ls_matrix_type full
_refine_ls_number_parameters 947
_refine_ls_number_reflns 15523
_refine_ls_number_restraints 7
_refine_ls_restrained_S_all 1.016
_refine_ls_R_factor_all 0.1304
_refine_ls_R_factor_gt 0.0749
_refine_ls_shift/su_max 0.001
_refine_ls_shift/su_mean 0.000
_refine_ls_structure_factor_coef Fsqd
_refine_ls_weighting_details 'calc w=1/[\s^2^(Fo^2^)+(0.1224P)^2^+49.7243P] where P=(Fo^2^+2Fc^2^)/3'
_refine_ls_weighting_scheme calc
_refine_ls_wR_factor_gt 0.1933
_refine_ls_wR_factor_ref 0.2302
_reflns_number_gt 9661
_reflns_number_total 15523
_reflns_threshold_expression I>2\s(I)
_cod_data_source_file ja077334-file004.cif
_cod_data_source_block k0762
_cod_original_sg_symbol_H-M 'C 2/c'
_cod_original_formula_sum 'C47 H65 B Fe O0.50 P3'
_cod_database_code 4111374

loop_
_symmetry_equiv_pos_as_xyz
'x, y, z'
'-x, y, -z+1/2'
'x+1/2, y+1/2, z'
'-x+1/2, y+1/2, -z+1/2'
'-x, -y, -z'
'x, -y, z-1/2'
'-x+1/2, -y+1/2, -z'
'x+1/2, -y+1/2, z-1/2'

loop_
_atom_site_label
_atom_site_type_symbol
_atom_site_fract_x
_atom_site_fract_y
_atom_site_fract_z
_atom_site_U_iso_or_equiv
_atom_site_adp_type
_atom_site_occupancy
_atom_site_symmetry_multiplicity
_atom_site_calc_flag
_atom_site_refinement_flags
Fe1A Fe 0.397459(18) 0.14616(3) 1.00810(3) 0.02935(19) Uani 1 1 d .
P1A P 0.35321(3) 0.10407(5) 1.03103(7) 0.0340(3) Uani 1 1 d .
P2A P 0.38172(4) 0.11116(5) 0.89914(7) 0.0355(3) Uani 1 1 d .
P3A P 0.44237(3) 0.08526(5) 1.06125(7) 0.0340(3) Uani 1 1 d .
C1A C 0.37830(14) 0.2281(2) 0.9762(3) 0.0368(12) Uani 1 1 d .
C2A C 0.38110(14) 0.21788(19) 1.0473(3) 0.0368(12) Uani 1 1 d .
H2AA H 0.3600 0.2201 1.0636 0.044 Uiso 1 1 calc R
C3A C 0.41818(14) 0.20447(19) 1.0914(3) 0.0355(11) Uani 1 1 d .
H3AA H 0.4281 0.1967 1.1440 0.043 Uiso 1 1 calc R
C4A C 0.43912(14) 0.2063(2) 1.0474(3) 0.0379(12) Uani 1 1 d .
H4AA H 0.4666 0.1998 1.0638 0.045 Uiso 1 1 calc R
C5A C 0.41472(15) 0.2210(2) 0.9772(3) 0.0418(13) Uani 1 1 d .
H5AA H 0.4219 0.2260 0.9353 0.050 Uiso 1 1 calc R
C6A C 0.34466(17) 0.2507(2) 0.9144(3) 0.0516(15) Uani 1 1 d .
H6AA H 0.3218 0.2329 0.9145 0.062 Uiso 1 1 calc R
H6AB H 0.3468 0.2413 0.8686 0.062 Uiso 1 1 calc R
C7A C 0.34097(18) 0.3140(2) 0.9190(3) 0.0579(16) Uani 1 1 d .
H7AA H 0.3647 0.3315 0.9230 0.069 Uiso 1 1 calc R
H7AB H 0.3211 0.3273 0.8741 0.069 Uiso 1 1 calc R
C8A C 0.33199(16) 0.3319(2) 0.9813(3) 0.0466(14) Uani 1 1 d .
C9A C 0.29716(16) 0.3179(3) 0.9906(4) 0.0624(18) Uani 1 1 d .
H9AA H 0.2752 0.3317 0.9496 0.075 Uiso 1 1 calc R
H9AB H 0.2948 0.2776 0.9942 0.075 Uiso 1 1 calc R
C10A C 0.2999(2) 0.3440(3) 1.0549(5) 0.075(2) Uani 1 1 d .
H10A H 0.2813 0.3423 1.0745 0.090 Uiso 1 1 calc R
C11A C 0.3328(2) 0.3717(3) 1.0851(4) 0.0666(18) Uani 1 1 d .
H11A H 0.3412 0.3922 1.1285 0.080 Uiso 1 1 calc R
C12A C 0.35307(16) 0.3637(2) 1.0364(3) 0.0559(16) Uani 1 1 d .
H12A H 0.3768 0.3785 1.0434 0.067 Uiso 1 1 calc R
C13A C 0.36159(15) 0.1023(2) 1.1261(3) 0.0423(13) Uani 1 1 d .
H13A H 0.3410 0.0831 1.1326 0.063 Uiso 1 1 calc R
H13B H 0.3633 0.1400 1.1444 0.063 Uiso 1 1 calc R
H13C H 0.3850 0.0828 1.1526 0.063 Uiso 1 1 calc R
C14A C 0.30647(14) 0.1355(2) 0.9944(3) 0.0510(15) Uani 1 1 d .
H14A H 0.2893 0.1133 1.0081 0.076 Uiso 1 1 calc R
H14B H 0.2975 0.1372 0.9420 0.076 Uiso 1 1 calc R
H14C H 0.3078 0.1729 1.0136 0.076 Uiso 1 1 calc R
C15A C 0.33974(14) 0.0324(2) 1.0059(3) 0.0437(13) Uani 1 1 d .
H15A H 0.3197 0.0220 1.0214 0.066 Uiso 1 1 calc R
H15B H 0.3613 0.0084 1.0292 0.066 Uiso 1 1 calc R
H15C H 0.3310 0.0285 0.9537 0.066 Uiso 1 1 calc R
C16A C 0.33288(16) 0.1172(2) 0.8372(3) 0.0529(15) Uani 1 1 d .
H16A H 0.3296 0.1002 0.7912 0.079 Uiso 1 1 calc R
H16B H 0.3260 0.1562 0.8297 0.079 Uiso 1 1 calc R
H16C H 0.3170 0.0984 0.8576 0.079 Uiso 1 1 calc R
C17A C 0.38865(15) 0.0381(2) 0.8856(3) 0.0403(12) Uani 1 1 d .
H17A H 0.3801 0.0304 0.8342 0.060 Uiso 1 1 calc R
H17B H 0.3744 0.0157 0.9063 0.060 Uiso 1 1 calc R
H17C H 0.4152 0.0290 0.9093 0.060 Uiso 1 1 calc R
C18A C 0.40541(19) 0.1418(2) 0.8460(3) 0.0537(16) Uani 1 1 d .
H18A H 0.3968 0.1239 0.7989 0.081 Uiso 1 1 calc R
H18B H 0.4324 0.1366 0.8708 0.081 Uiso 1 1 calc R
H18C H 0.3998 0.1812 0.8398 0.081 Uiso 1 1 calc R
C19A C 0.43448(14) 0.0112(2) 1.0679(3) 0.0390(12) Uani 1 1 d .
H19A H 0.4584 -0.0072 1.0935 0.058 Uiso 1 1 calc R
H19B H 0.4226 -0.0044 1.0196 0.058 Uiso 1 1 calc R
H19C H 0.4182 0.0058 1.0940 0.058 Uiso 1 1 calc R
C20A C 0.47946(15) 0.0824(2) 1.0270(3) 0.0516(15) Uani 1 1 d .
H20A H 0.4979 0.0546 1.0536 0.077 Uiso 1 1 calc R
H20B H 0.4916 0.1185 1.0330 0.077 Uiso 1 1 calc R
H20C H 0.4687 0.0727 0.9759 0.077 Uiso 1 1 calc R
C21A C 0.46988(15) 0.0979(2) 1.1566(3) 0.0519(15) Uani 1 1 d .
H21A H 0.4889 0.0691 1.1755 0.078 Uiso 1 1 calc R
H21B H 0.4534 0.0973 1.1830 0.078 Uiso 1 1 calc R
H21C H 0.4820 0.1340 1.1625 0.078 Uiso 1 1 calc R
Fe1B Fe 0.36211(2) 0.61851(3) 0.97280(4) 0.0476(2) Uani 1 1 d .
P1B P 0.33224(5) 0.58560(7) 0.86291(9) 0.0537(4) Uani 1 1 d .
P2B P 0.41762(4) 0.61483(7) 0.96691(9) 0.0548(4) Uani 1 1 d .
P3B P 0.35348(4) 0.70702(7) 0.94571(9) 0.0528(4) Uani 1 1 d .
C1B C 0.37581(18) 0.5571(3) 1.0557(3) 0.0571(16) Uani 1 1 d .
C2B C 0.33696(17) 0.5550(3) 1.0100(3) 0.0599(17) Uani 1 1 d .
H2BA H 0.3240 0.5222 0.9811 0.072 Uiso 1 1 calc R
C3B C 0.31962(18) 0.6061(3) 1.0116(3) 0.0634(18) Uani 1 1 d .
H3BA H 0.2926 0.6152 0.9861 0.076 Uiso 1 1 calc R
C4B C 0.34772(19) 0.6408(3) 1.0586(3) 0.0636(17) Uani 1 1 d .
H4BA H 0.3439 0.6793 1.0719 0.076 Uiso 1 1 calc R
C5B C 0.38212(17) 0.6112(3) 1.0856(3) 0.0549(15) Uani 1 1 d .
H5BA H 0.4065 0.6258 1.1206 0.066 Uiso 1 1 calc R
C6B C 0.4017(2) 0.5098(3) 1.0763(4) 0.0684(18) Uani 1 1 d .
H6BA H 0.4268 0.5223 1.0811 0.082 Uiso 1 1 calc R
H6BB H 0.3931 0.4818 1.0376 0.082 Uiso 1 1 calc R
C7B C 0.4046(2) 0.4824(3) 1.1489(4) 0.074(2) Uani 1 1 d .
H7BA H 0.3797 0.4691 1.1435 0.089 Uiso 1 1 calc R
H7BB H 0.4214 0.4501 1.1588 0.089 Uiso 1 1 calc R
C8B C 0.4189(2) 0.5207(3) 1.2111(4) 0.0672(18) Uani 1 1 d .
C9B C 0.4530(2) 0.5520(3) 1.2313(5) 0.092(3) Uani 1 1 d .
H9BA H 0.4746 0.5268 1.2439 0.110 Uiso 1 1 calc R
H9BB H 0.4523 0.5757 1.1910 0.110 Uiso 1 1 calc R
C10B C 0.4560(3) 0.5843(4) 1.2906(5) 0.118(4) Uani 1 1 d .
H10B H 0.4761 0.6086 1.3149 0.142 Uiso 1 1 calc R
C11B C 0.4244(3) 0.5757(5) 1.3096(5) 0.108(3) Uani 1 1 d .
H11B H 0.4187 0.5926 1.3464 0.130 Uiso 1 1 calc R
C12B C 0.4035(2) 0.5343(4) 1.2575(4) 0.089(2) Uani 1 1 d .
H12B H 0.3810 0.5184 1.2565 0.107 Uiso 1 1 calc R
C13B C 0.28249(18) 0.5991(3) 0.8257(4) 0.074(2) Uani 1 1 d .
H13D H 0.2713 0.5834 0.7774 0.111 Uiso 1 1 calc R
H13E H 0.2782 0.6389 0.8233 0.111 Uiso 1 1 calc R
H13F H 0.2712 0.5822 0.8563 0.111 Uiso 1 1 calc R
C14B C 0.3325(2) 0.5099(3) 0.8535(4) 0.074(2) Uani 1 1 d .
H14D H 0.3187 0.4998 0.8032 0.111 Uiso 1 1 calc R
H14E H 0.3207 0.4929 0.8833 0.111 Uiso 1 1 calc R
H14F H 0.3583 0.4970 0.8690 0.111 Uiso 1 1 calc R
C15B C 0.3445(2) 0.6061(3) 0.7878(3) 0.073(2) Uani 1 1 d .
H15D H 0.3283 0.5870 0.7441 0.110 Uiso 1 1 calc R
H15E H 0.3706 0.5963 0.7984 0.110 Uiso 1 1 calc R
H15F H 0.3413 0.6460 0.7806 0.110 Uiso 1 1 calc R
C16B C 0.4291(2) 0.5484(3) 0.9381(4) 0.075(2) Uani 1 1 d .
H16D H 0.4540 0.5502 0.9369 0.112 Uiso 1 1 calc R
H16E H 0.4107 0.5396 0.8900 0.112 Uiso 1 1 calc R
H16F H 0.4287 0.5196 0.9718 0.112 Uiso 1 1 calc R
C17B C 0.43240(17) 0.6612(3) 0.9114(4) 0.0683(19) Uani 1 1 d .
H17D H 0.4579 0.6521 0.9172 0.102 Uiso 1 1 calc R
H17E H 0.4315 0.6994 0.9265 0.102 Uiso 1 1 calc R
H17F H 0.4156 0.6570 0.8610 0.102 Uiso 1 1 calc R
C18B C 0.45689(17) 0.6243(3) 1.0514(4) 0.071(2) Uani 1 1 d .
H18D H 0.4801 0.6220 1.0435 0.107 Uiso 1 1 calc R
H18E H 0.4566 0.5955 1.0851 0.107 Uiso 1 1 calc R
H18F H 0.4551 0.6605 1.0712 0.107 Uiso 1 1 calc R
C19B C 0.35272(18) 0.7387(3) 0.8649(3) 0.0604(17) Uani 1 1 d .
H19D H 0.3485 0.7784 0.8665 0.091 Uiso 1 1 calc R
H19E H 0.3326 0.7225 0.8233 0.091 Uiso 1 1 calc R
H19F H 0.3767 0.7325 0.8607 0.091 Uiso 1 1 calc R
C20B C 0.3874(2) 0.7511(3) 1.0144(4) 0.072(2) Uani 1 1 d .
H20D H 0.3824 0.7898 1.0001 0.108 Uiso 1 1 calc R
H20E H 0.4127 0.7414 1.0194 0.108 Uiso 1 1 calc R
H20F H 0.3850 0.7456 1.0605 0.108 Uiso 1 1 calc R
C21B C 0.30873(19) 0.7340(3) 0.9416(4) 0.0705(19) Uani 1 1 d .
H21D H 0.3069 0.7732 0.9294 0.106 Uiso 1 1 calc R
H21E H 0.3071 0.7292 0.9884 0.106 Uiso 1 1 calc R
H21F H 0.2883 0.7139 0.9049 0.106 Uiso 1 1 calc R
C31A C 0.24857(15) 0.4286(2) 0.7025(3) 0.0439(13) Uani 1 1 d .
C32A C 0.28396(17) 0.4070(3) 0.7122(4) 0.0597(16) Uani 1 1 d .
H32A H 0.2925 0.3746 0.7401 0.072 Uiso 1 1 calc R
C33A C 0.3068(2) 0.4320(3) 0.6818(4) 0.075(2) Uani 1 1 d .
H33A H 0.3302 0.4161 0.6882 0.090 Uiso 1 1 calc R
C34A C 0.2951(2) 0.4798(3) 0.6426(4) 0.072(2) Uani 1 1 d .
H34A H 0.3097 0.4958 0.6195 0.087 Uiso 1 1 calc R
C35A C 0.26292(18) 0.5038(3) 0.6370(3) 0.0629(17) Uani 1 1 d .
H35A H 0.2559 0.5383 0.6133 0.075 Uiso 1 1 calc R
C36A C 0.24009(16) 0.4784(3) 0.6655(3) 0.0542(15) Uani 1 1 d .
H36A H 0.2172 0.4958 0.6595 0.065 Uiso 1 1 calc R
C41A C 0.22695(14) 0.3372(2) 0.7606(3) 0.0381(12) Uani 1 1 d .
C42A C 0.21349(16) 0.3159(2) 0.8095(3) 0.0487(14) Uani 1 1 d .
H42A H 0.2007 0.3402 0.8289 0.058 Uiso 1 1 calc R
C43A C 0.21751(17) 0.2614(2) 0.8317(3) 0.0541(15) Uani 1 1 d .
H43A H 0.2072 0.2493 0.8648 0.065 Uiso 1 1 calc R
C44A C 0.23629(17) 0.2245(3) 0.8061(3) 0.0580(17) Uani 1 1 d .
H44A H 0.2401 0.1875 0.8226 0.070 Uiso 1 1 calc R
C45A C 0.24937(17) 0.2431(3) 0.7554(4) 0.0611(17) Uani 1 1 d .
H45A H 0.2617 0.2182 0.7358 0.073 Uiso 1 1 calc R
C46A C 0.24468(15) 0.2980(2) 0.7328(3) 0.0529(15) Uani 1 1 d .
H46A H 0.2537 0.3093 0.6976 0.063 Uiso 1 1 calc R
C51A C 0.17644(15) 0.4025(2) 0.6721(3) 0.0386(12) Uani 1 1 d .
C52A C 0.16911(16) 0.3995(2) 0.5989(3) 0.0461(13) Uani 1 1 d .
H52A H 0.1894 0.3999 0.5838 0.055 Uiso 1 1 calc R
C53A C 0.13268(19) 0.3961(2) 0.5474(3) 0.0550(16) Uani 1 1 d .
H53A H 0.1287 0.3947 0.4980 0.066 Uiso 1 1 calc R
C54A C 0.10298(17) 0.3948(2) 0.5665(3) 0.0542(16) Uani 1 1 d .
H54A H 0.0784 0.3929 0.5309 0.065 Uiso 1 1 calc R
C55A C 0.10888(15) 0.3964(2) 0.6376(3) 0.0487(14) Uani 1 1 d .
H55A H 0.0884 0.3946 0.6519 0.058 Uiso 1 1 calc R
C56A C 0.14517(14) 0.4006(2) 0.6892(3) 0.0414(13) Uani 1 1 d .
H56A H 0.1487 0.4022 0.7383 0.050 Uiso 1 1 calc R
C61A C 0.22276(13) 0.4414(2) 0.8034(3) 0.0333(11) Uani 1 1 d .
C62A C 0.25026(15) 0.4314(2) 0.8721(3) 0.0439(13) Uani 1 1 d .
H62A H 0.2662 0.4005 0.8785 0.053 Uiso 1 1 calc R
C63A C 0.25507(15) 0.4642(2) 0.9303(3) 0.0454(14) Uani 1 1 d .
H63A H 0.2737 0.4551 0.9757 0.054 Uiso 1 1 calc R
C64A C 0.23331(15) 0.5101(2) 0.9237(3) 0.0448(14) Uani 1 1 d .
H64A H 0.2365 0.5327 0.9641 0.054 Uiso 1 1 calc R
C65A C 0.20650(14) 0.5227(2) 0.8565(3) 0.0428(13) Uani 1 1 d .
H65A H 0.1914 0.5546 0.8503 0.051 Uiso 1 1 calc R
C66A C 0.20169(13) 0.4888(2) 0.7983(3) 0.0375(12) Uani 1 1 d .
H66A H 0.1832 0.4984 0.7529 0.045 Uiso 1 1 calc R
B1A B 0.21929(16) 0.4021(3) 0.7347(3) 0.0392(14) Uani 1 1 d .
C31B C 0.49981(13) 0.1775(2) 0.8172(3) 0.0397(12) Uani 1 1 d .
C32B C 0.51729(14) 0.1624(2) 0.8890(3) 0.0430(13) Uani 1 1 d .
H32B H 0.5312 0.1292 0.9005 0.052 Uiso 1 1 calc R
C33B C 0.51521(15) 0.1942(2) 0.9451(3) 0.0497(14) Uani 1 1 d .
H33B H 0.5281 0.1830 0.9935 0.060 Uiso 1 1 calc R
C34B C 0.49436(17) 0.2419(3) 0.9298(4) 0.0554(16) Uani 1 1 d .
H34B H 0.4926 0.2636 0.9674 0.067 Uiso 1 1 calc R
C35B C 0.47631(17) 0.2576(3) 0.8601(4) 0.0600(17) Uani 1 1 d .
H35B H 0.4618 0.2903 0.8491 0.072 Uiso 1 1 calc R
C36B C 0.47897(15) 0.2260(2) 0.8046(3) 0.0482(14) Uani 1 1 d .
H36B H 0.4661 0.2380 0.7565 0.058 Uiso 1 1 calc R
C41B C 0.46256(13) 0.1002(2) 0.7293(3) 0.0339(11) Uani 1 1 d .
C42B C 0.42693(13) 0.1159(2) 0.6801(3) 0.0378(12) Uani 1 1 d .
H42B H 0.4244 0.1493 0.6542 0.045 Uiso 1 1 calc R
C43B C 0.39519(13) 0.0841(3) 0.6680(3) 0.0450(14) Uani 1 1 d .
H43B H 0.3718 0.0960 0.6338 0.054 Uiso 1 1 calc R
C44B C 0.39742(14) 0.0362(2) 0.7047(3) 0.0432(13) Uani 1 1 d .
H44B H 0.3757 0.0149 0.6964 0.052 Uiso 1 1 calc R
C45B C 0.43133(14) 0.0191(2) 0.7536(3) 0.0431(13) Uani 1 1 d .
H45B H 0.4333 -0.0143 0.7792 0.052 Uiso 1 1 calc R
C46B C 0.46302(14) 0.0512(2) 0.7657(3) 0.0400(12) Uani 1 1 d .
H46B H 0.4861 0.0390 0.8006 0.048 Uiso 1 1 calc R
B1B B 0.5000 0.1397(4) 0.7500 0.038(2) Uani 1 2 d S
C31C C 0.48785(13) 0.3668(2) 1.1761(3) 0.0362(12) Uani 1 1 d .
C32C C 0.46462(14) 0.3452(2) 1.1102(3) 0.0426(13) Uani 1 1 d .
H32C H 0.4535 0.3102 1.1093 0.051 Uiso 1 1 calc R
C33C C 0.45692(15) 0.3725(3) 1.0456(3) 0.0501(14) Uani 1 1 d .
H33C H 0.4415 0.3555 1.0018 0.060 Uiso 1 1 calc R
C34C C 0.47148(17) 0.4238(3) 1.0449(4) 0.0585(16) Uani 1 1 d .
H34C H 0.4662 0.4428 1.0009 0.070 Uiso 1 1 calc R
C35C C 0.49383(18) 0.4472(3) 1.1087(4) 0.0606(17) Uani 1 1 d .
H35C H 0.5037 0.4830 1.1091 0.073 Uiso 1 1 calc R
C36C C 0.50225(15) 0.4191(2) 1.1731(3) 0.0476(14) Uani 1 1 d .
H36C H 0.5183 0.4361 1.2165 0.057 Uiso 1 1 calc R
C41C C 0.46530(13) 0.2914(2) 1.2514(3) 0.0340(11) Uani 1 1 d .
C42C C 0.47161(14) 0.2420(2) 1.2889(3) 0.0417(13) Uani 1 1 d .
H42C H 0.4966 0.2294 1.3116 0.050 Uiso 1 1 calc R
C43C C 0.44361(15) 0.2102(2) 1.2951(3) 0.0445(13) Uani 1 1 d .
H43C H 0.4495 0.1769 1.3219 0.053 Uiso 1 1 calc R
C44C C 0.40697(15) 0.2271(2) 1.2621(3) 0.0404(13) Uani 1 1 d .
H44C H 0.3874 0.2053 1.2651 0.048 Uiso 1 1 calc R
C45C C 0.39938(14) 0.2757(2) 1.2252(3) 0.0411(13) Uani 1 1 d .
H45C H 0.3743 0.2879 1.2028 0.049 Uiso 1 1 calc R
C46C C 0.42765(13) 0.3075(2) 1.2198(3) 0.0366(12) Uani 1 1 d .
H46C H 0.4215 0.3412 1.1939 0.044 Uiso 1 1 calc R
B1C B 0.5000 0.3301(3) 1.2500 0.0348(18) Uani 1 2 d S
O1S O 0.1692(3) 0.2725(4) 0.3677(5) 0.171(3) Uani 1 1 d U
C1S C 0.1993(6) 0.3023(7) 0.3869(13) 0.257(12) Uani 1 1 d U
H1SA H 0.1965 0.3267 0.3460 0.309 Uiso 1 1 calc R
H1SB H 0.2201 0.2769 0.3926 0.309 Uiso 1 1 calc R
C2S C 0.1641(4) 0.2411(8) 0.3032(8) 0.201(7) Uani 1 1 d U
H2SA H 0.1700 0.2634 0.2680 0.241 Uiso 1 1 calc R
H2SB H 0.1793 0.2071 0.3144 0.241 Uiso 1 1 calc R
C3S C 0.2105(3) 0.3348(5) 0.4474(8) 0.153(4) Uani 1 1 d U
H3SA H 0.2337 0.3539 0.4531 0.229 Uiso 1 1 calc R
H3SB H 0.2147 0.3117 0.4896 0.229 Uiso 1 1 calc R
H3SC H 0.1911 0.3621 0.4426 0.229 Uiso 1 1 calc R
C4S C 0.1274(4) 0.2298(7) 0.2797(7) 0.230(9) Uani 1 1 d U
H4SA H 0.1198 0.2083 0.2353 0.345 Uiso 1 1 calc R
H4SB H 0.1132 0.2643 0.2705 0.345 Uiso 1 1 calc R
H4SC H 0.1225 0.2085 0.3163 0.345 Uiso 1 1 calc R

loop_
_atom_site_aniso_label
_atom_site_aniso_U_11
_atom_site_aniso_U_22
_atom_site_aniso_U_33
_atom_site_aniso_U_23
_atom_site_aniso_U_13
_atom_site_aniso_U_12
Fe1A 0.0378(4) 0.0275(4) 0.0216(4) -0.0026(3) 0.0104(3) -0.0026(3)
P1A 0.0369(7) 0.0355(7) 0.0299(7) -0.0016(6) 0.0134(5) -0.0016(5)
P2A 0.0528(8) 0.0298(7) 0.0228(7) -0.0021(5) 0.0133(6) -0.0015(6)
P3A 0.0374(7) 0.0326(7) 0.0298(7) 0.0008(6) 0.0106(5) -0.0018(5)
C1A 0.052(3) 0.025(3) 0.028(3) -0.005(2) 0.009(2) -0.002(2)
C2A 0.048(3) 0.024(3) 0.037(3) -0.006(2) 0.015(2) 0.000(2)
C3A 0.050(3) 0.027(3) 0.026(3) -0.007(2) 0.012(2) -0.003(2)
C4A 0.045(3) 0.027(3) 0.042(3) -0.011(2) 0.016(2) -0.012(2)
C5A 0.066(4) 0.029(3) 0.036(3) -0.002(2) 0.026(3) -0.010(2)
C6A 0.071(4) 0.038(3) 0.033(3) -0.002(2) 0.006(3) 0.005(3)
C7A 0.080(4) 0.038(3) 0.044(4) 0.010(3) 0.011(3) 0.015(3)
C8A 0.056(3) 0.033(3) 0.038(3) 0.005(3) 0.004(3) 0.010(3)
C9A 0.053(4) 0.043(4) 0.069(5) 0.021(3) -0.001(3) 0.010(3)
C10A 0.065(4) 0.064(5) 0.102(6) 0.034(4) 0.040(4) 0.031(4)
C11A 0.080(5) 0.061(4) 0.056(4) -0.010(3) 0.023(4) 0.019(4)
C12A 0.046(3) 0.048(4) 0.065(4) -0.001(3) 0.011(3) 0.007(3)
C13A 0.053(3) 0.043(3) 0.037(3) -0.004(2) 0.024(3) -0.003(2)
C14A 0.038(3) 0.053(4) 0.059(4) 0.000(3) 0.016(3) 0.003(3)
C15A 0.043(3) 0.044(3) 0.048(3) -0.007(3) 0.021(3) -0.010(2)
C16A 0.060(4) 0.052(4) 0.030(3) -0.005(3) -0.001(3) 0.001(3)
C17A 0.060(3) 0.033(3) 0.030(3) -0.005(2) 0.020(2) -0.002(2)
C18A 0.096(5) 0.041(3) 0.035(3) -0.005(3) 0.037(3) -0.009(3)
C19A 0.042(3) 0.035(3) 0.034(3) 0.002(2) 0.008(2) -0.001(2)
C20A 0.049(3) 0.044(3) 0.068(4) 0.008(3) 0.030(3) 0.004(3)
C21A 0.051(3) 0.052(4) 0.037(3) 0.000(3) -0.001(3) -0.004(3)
Fe1B 0.0528(5) 0.0478(5) 0.0417(5) 0.0020(4) 0.0178(4) -0.0101(4)
P1B 0.0624(10) 0.0548(10) 0.0457(9) -0.0041(8) 0.0228(8) -0.0172(8)
P2B 0.0513(9) 0.0517(10) 0.0599(11) 0.0098(8) 0.0200(8) -0.0051(7)
P3B 0.0592(9) 0.0503(9) 0.0455(9) 0.0043(7) 0.0167(7) -0.0014(7)
C1B 0.071(4) 0.052(4) 0.048(4) 0.009(3) 0.023(3) -0.003(3)
C2B 0.064(4) 0.074(5) 0.041(4) 0.002(3) 0.020(3) -0.023(3)
C3B 0.055(4) 0.086(5) 0.052(4) 0.007(4) 0.024(3) -0.003(4)
C4B 0.074(4) 0.066(4) 0.055(4) 0.005(3) 0.030(3) 0.000(4)
C5B 0.057(4) 0.055(4) 0.047(4) 0.003(3) 0.014(3) -0.012(3)
C6B 0.088(5) 0.053(4) 0.067(5) 0.005(3) 0.033(4) -0.005(4)
C7B 0.083(5) 0.054(4) 0.076(5) 0.007(4) 0.021(4) -0.005(4)
C8B 0.072(4) 0.054(4) 0.065(5) 0.013(4) 0.015(4) 0.000(3)
C9B 0.092(6) 0.067(5) 0.088(6) 0.021(5) 0.005(5) 0.010(4)
C10B 0.133(9) 0.071(6) 0.088(7) -0.011(5) -0.025(6) 0.016(6)
C11B 0.099(7) 0.138(9) 0.083(7) -0.026(6) 0.030(5) 0.001(6)
C12B 0.089(6) 0.108(7) 0.070(5) 0.016(5) 0.030(5) 0.020(5)
C13B 0.068(4) 0.084(5) 0.063(5) -0.004(4) 0.018(3) -0.023(4)
C14B 0.099(5) 0.062(4) 0.069(5) -0.015(4) 0.041(4) -0.021(4)
C15B 0.096(5) 0.081(5) 0.048(4) -0.005(4) 0.033(4) -0.026(4)
C16B 0.074(4) 0.069(5) 0.088(5) 0.014(4) 0.039(4) 0.004(4)
C17B 0.055(4) 0.073(5) 0.079(5) 0.026(4) 0.028(3) -0.002(3)
C18B 0.056(4) 0.071(5) 0.076(5) 0.024(4) 0.014(3) -0.004(3)
C19B 0.065(4) 0.053(4) 0.061(4) 0.014(3) 0.021(3) 0.002(3)
C20B 0.085(5) 0.048(4) 0.068(5) 0.001(3) 0.014(4) -0.002(3)
C21B 0.080(5) 0.073(5) 0.061(4) 0.011(4) 0.029(4) 0.016(4)
C31A 0.053(3) 0.045(3) 0.031(3) -0.001(2) 0.015(2) 0.000(3)
C32A 0.058(4) 0.058(4) 0.064(4) -0.005(3) 0.025(3) -0.002(3)
C33A 0.065(4) 0.083(5) 0.092(6) -0.023(5) 0.046(4) -0.011(4)
C34A 0.089(5) 0.083(6) 0.064(5) -0.010(4) 0.051(4) -0.024(4)
C35A 0.064(4) 0.072(5) 0.054(4) 0.013(3) 0.025(3) -0.012(3)
C36A 0.047(3) 0.058(4) 0.060(4) 0.014(3) 0.024(3) 0.003(3)
C41A 0.041(3) 0.036(3) 0.028(3) 0.000(2) 0.004(2) 0.000(2)
C42A 0.062(3) 0.041(3) 0.041(3) 0.006(3) 0.018(3) 0.006(3)
C43A 0.065(4) 0.053(4) 0.037(3) 0.005(3) 0.011(3) -0.007(3)
C44A 0.062(4) 0.040(3) 0.053(4) 0.007(3) 0.001(3) 0.004(3)
C45A 0.055(4) 0.051(4) 0.067(4) -0.005(3) 0.013(3) 0.011(3)
C46A 0.047(3) 0.050(4) 0.055(4) 0.002(3) 0.012(3) 0.006(3)
C51A 0.053(3) 0.028(3) 0.029(3) 0.003(2) 0.009(2) -0.001(2)
C52A 0.062(3) 0.037(3) 0.034(3) 0.003(2) 0.013(3) 0.003(3)
C53A 0.085(5) 0.039(3) 0.027(3) -0.001(2) 0.006(3) -0.006(3)
C54A 0.061(4) 0.034(3) 0.043(4) 0.004(3) -0.007(3) -0.007(3)
C55A 0.048(3) 0.036(3) 0.053(4) 0.010(3) 0.009(3) -0.007(2)
C56A 0.050(3) 0.033(3) 0.033(3) 0.000(2) 0.007(2) -0.009(2)
C61A 0.036(3) 0.033(3) 0.030(3) 0.008(2) 0.013(2) -0.004(2)
C62A 0.049(3) 0.037(3) 0.041(3) 0.001(3) 0.011(3) 0.001(2)
C63A 0.049(3) 0.045(3) 0.034(3) 0.003(3) 0.007(2) -0.007(3)
C64A 0.050(3) 0.055(4) 0.034(3) -0.014(3) 0.022(3) -0.022(3)
C65A 0.042(3) 0.036(3) 0.052(4) -0.005(3) 0.020(3) -0.004(2)
C66A 0.034(3) 0.042(3) 0.031(3) 0.004(2) 0.007(2) -0.007(2)
B1A 0.045(3) 0.040(4) 0.027(3) 0.002(3) 0.008(3) -0.003(3)
C31B 0.030(2) 0.040(3) 0.049(3) -0.002(3) 0.015(2) -0.006(2)
C32B 0.044(3) 0.045(3) 0.046(3) -0.003(3) 0.024(3) -0.006(2)
C33B 0.050(3) 0.055(4) 0.047(4) -0.008(3) 0.022(3) -0.017(3)
C34B 0.056(4) 0.056(4) 0.064(4) -0.027(3) 0.034(3) -0.021(3)
C35B 0.056(4) 0.043(4) 0.083(5) -0.019(3) 0.030(4) 0.000(3)
C36B 0.043(3) 0.046(3) 0.051(4) -0.003(3) 0.014(3) 0.002(3)
C41B 0.034(3) 0.041(3) 0.028(3) -0.004(2) 0.014(2) 0.001(2)
C42B 0.040(3) 0.048(3) 0.027(3) 0.002(2) 0.015(2) 0.006(2)
C43B 0.027(3) 0.075(4) 0.031(3) -0.018(3) 0.009(2) 0.000(3)
C44B 0.039(3) 0.054(4) 0.043(3) -0.021(3) 0.024(3) -0.012(3)
C45B 0.050(3) 0.039(3) 0.050(3) -0.010(3) 0.029(3) -0.004(2)
C46B 0.037(3) 0.041(3) 0.037(3) -0.003(2) 0.009(2) -0.002(2)
B1B 0.025(4) 0.041(5) 0.042(5) 0.000 0.006(3) 0.000
C31C 0.036(3) 0.030(3) 0.043(3) 0.001(2) 0.016(2) -0.001(2)
C32C 0.046(3) 0.036(3) 0.045(3) 0.005(3) 0.016(3) -0.003(2)
C33C 0.049(3) 0.057(4) 0.038(3) 0.006(3) 0.010(3) 0.002(3)
C34C 0.066(4) 0.052(4) 0.059(4) 0.024(3) 0.026(3) 0.014(3)
C35C 0.075(4) 0.042(4) 0.068(5) 0.005(3) 0.030(4) -0.006(3)
C36C 0.055(3) 0.039(3) 0.047(3) 0.001(3) 0.018(3) -0.004(3)
C41C 0.038(3) 0.033(3) 0.029(3) -0.005(2) 0.010(2) -0.001(2)
C42C 0.040(3) 0.039(3) 0.038(3) 0.005(2) 0.007(2) -0.001(2)
C43C 0.057(3) 0.037(3) 0.040(3) 0.009(2) 0.019(3) -0.002(3)
C44C 0.051(3) 0.036(3) 0.038(3) -0.010(2) 0.022(3) -0.011(2)
C45C 0.037(3) 0.049(3) 0.038(3) -0.009(3) 0.015(2) -0.001(2)
C46C 0.042(3) 0.029(3) 0.036(3) -0.001(2) 0.011(2) 0.005(2)
B1C 0.035(4) 0.023(4) 0.038(5) 0.000 0.005(3) 0.000
O1S 0.206(9) 0.170(9) 0.139(7) 0.021(6) 0.070(6) 0.006(6)
C1S 0.37(2) 0.135(13) 0.42(3) -0.088(16) 0.32(2) -0.095(15)
C2S 0.162(10) 0.35(2) 0.111(10) 0.009(9) 0.073(9) 0.003(12)
C3S 0.142(9) 0.106(9) 0.223(13) 0.055(7) 0.084(9) -0.009(6)
C4S 0.172(10) 0.259(16) 0.165(10) 0.159(10) -0.039(10) -0.064(12)

loop_
_atom_type_symbol
_atom_type_description
_atom_type_scat_dispersion_real
_atom_type_scat_dispersion_imag
_atom_type_scat_source
C C 0.0033 0.0016 'International Tables Vol C Tables 4.2.6.8 and 6.1.1.4'
H H 0.0000 0.0000 'International Tables Vol C Tables 4.2.6.8 and 6.1.1.4'
P P 0.1023 0.0942 'International Tables Vol C Tables 4.2.6.8 and 6.1.1.4'
B B 0.0013 0.0007 'International Tables Vol C Tables 4.2.6.8 and 6.1.1.4'
Fe Fe 0.3463 0.8444 'International Tables Vol C Tables 4.2.6.8 and 6.1.1.4'
O O 0.0106 0.0060 'International Tables Vol C Tables 4.2.6.8 and 6.1.1.4'

loop_
_geom_angle_atom_site_label_1
_geom_angle_atom_site_label_2
_geom_angle_atom_site_label_3
_geom_angle
_geom_angle_site_symmetry_1
_geom_angle_site_symmetry_3
C4A Fe1A C3A 39.57(19) . .
C4A Fe1A C2A 65.5(2) . .
C3A Fe1A C2A 39.01(19) . .
C4A Fe1A C5A 39.2(2) . .
C3A Fe1A C5A 65.9(2) . .
C2A Fe1A C5A 65.1(2) . .
C4A Fe1A C1A 66.0(2) . .
C3A Fe1A C1A 66.13(19) . .
C2A Fe1A C1A 39.09(19) . .
C5A Fe1A C1A 39.1(2) . .
C4A Fe1A P1A 142.82(15) . .
C3A Fe1A P1A 103.34(14) . .
C2A Fe1A P1A 85.90(15) . .
C5A Fe1A P1A 145.68(16) . .
C1A Fe1A P1A 106.63(15) . .
C4A Fe1A P2A 121.22(15) . .
C3A Fe1A P2A 157.75(15) . .
C2A Fe1A P2A 133.08(14) . .
C5A Fe1A P2A 91.81(15) . .
C1A Fe1A P2A 97.35(14) . .
P1A Fe1A P2A 95.50(5) . .
C4A Fe1A P3A 86.14(15) . .
C3A Fe1A P3A 94.35(14) . .
C2A Fe1A P3A 131.50(14) . .
C5A Fe1A P3A 115.73(16) . .
C1A Fe1A P3A 152.03(14) . .
P1A Fe1A P3A 97.00(5) . .
P2A Fe1A P3A 95.00(5) . .
C13A P1A C15A 100.6(3) . .
C13A P1A C14A 100.2(3) . .
C15A P1A C14A 98.7(3) . .
C13A P1A Fe1A 113.61(18) . .
C15A P1A Fe1A 123.05(18) . .
C14A P1A Fe1A 117.0(2) . .
C18A P2A C16A 101.1(3) . .
C18A P2A C17A 99.7(3) . .
C16A P2A C17A 98.6(3) . .
C18A P2A Fe1A 115.02(19) . .
C16A P2A Fe1A 117.5(2) . .
C17A P2A Fe1A 121.36(17) . .
C20A P3A C21A 100.5(3) . .
C20A P3A C19A 99.8(3) . .
C21A P3A C19A 97.6(3) . .
C20A P3A Fe1A 115.45(19) . .
C21A P3A Fe1A 115.2(2) . .
C19A P3A Fe1A 124.33(17) . .
C2A C1A C5A 106.3(4) . .
C2A C1A C6A 126.8(5) . .
C5A C1A C6A 126.3(5) . .
C2A C1A Fe1A 69.6(3) . .
C5A C1A Fe1A 69.7(3) . .
C6A C1A Fe1A 132.3(3) . .
C3A C2A C1A 109.7(5) . .
C3A C2A Fe1A 70.3(3) . .
C1A C2A Fe1A 71.3(3) . .
C2A C3A C4A 107.0(4) . .
C2A C3A Fe1A 70.7(3) . .
C4A C3A Fe1A 69.8(3) . .
C5A C4A C3A 108.2(5) . .
C5A C4A Fe1A 71.1(3) . .
C3A C4A Fe1A 70.6(3) . .
C4A C5A C1A 108.8(4) . .
C4A C5A Fe1A 69.7(3) . .
C1A C5A Fe1A 71.2(3) . .
C1A C6A C7A 112.3(4) . .
C8A C7A C6A 113.3(5) . .
C12A C8A C9A 108.6(6) . .
C12A C8A C7A 126.8(6) . .
C9A C8A C7A 124.6(5) . .
C10A C9A C8A 105.8(5) . .
C11A C10A C9A 110.7(6) . .
C10A C11A C12A 106.6(6) . .
C8A C12A C11A 108.4(6) . .
C4B Fe1B C3B 39.3(3) . .
C4B Fe1B C5B 39.7(2) . .
C3B Fe1B C5B 66.4(2) . .
C4B Fe1B C2B 65.4(3) . .
C3B Fe1B C2B 39.2(3) . .
C5B Fe1B C2B 65.3(2) . .
C4B Fe1B C1B 66.2(3) . .
C3B Fe1B C1B 66.6(3) . .
C5B Fe1B C1B 39.1(2) . .
C2B Fe1B C1B 39.3(2) . .
C4B Fe1B P3B 83.7(2) . .
C3B Fe1B P3B 99.5(2) . .
C5B Fe1B P3B 107.80(18) . .
C2B Fe1B P3B 138.6(2) . .
C1B Fe1B P3B 146.58(18) . .
C4B Fe1B P2B 129.6(2) . .
C3B Fe1B P2B 159.71(19) . .
C5B Fe1B P2B 95.63(17) . .
C2B Fe1B P2B 125.9(2) . .
C1B Fe1B P2B 93.64(18) . .
P3B Fe1B P2B 94.77(7) . .
C4B Fe1B P1B 136.0(2) . .
C3B Fe1B P1B 98.06(19) . .
C5B Fe1B P1B 151.85(17) . .
C2B Fe1B P1B 87.65(18) . .
C1B Fe1B P1B 113.99(18) . .
P3B Fe1B P1B 97.57(7) . .
P2B Fe1B P1B 94.20(7) . .
C13B P1B C15B 100.8(3) . .
C13B P1B C14B 100.7(3) . .
C15B P1B C14B 99.8(3) . .
C13B P1B Fe1B 114.2(3) . .
C15B P1B Fe1B 122.0(2) . .
C14B P1B Fe1B 116.1(2) . .
C18B P2B C16B 101.1(4) . .
C18B P2B C17B 98.6(3) . .
C16B P2B C17B 99.9(3) . .
C18B P2B Fe1B 115.3(3) . .
C16B P2B Fe1B 114.7(2) . .
C17B P2B Fe1B 123.7(2) . .
C19B P3B C21B 97.3(3) . .
C19B P3B C20B 101.1(3) . .
C21B P3B C20B 102.4(3) . .
C19B P3B Fe1B 126.1(2) . .
C21B P3B Fe1B 114.1(2) . .
C20B P3B Fe1B 112.5(2) . .
C5B C1B C2B 105.8(6) . .
C5B C1B C6B 127.6(6) . .
C2B C1B C6B 125.9(6) . .
C5B C1B Fe1B 69.0(3) . .
C2B C1B Fe1B 69.1(3) . .
C6B C1B Fe1B 133.9(5) . .
C3B C2B C1B 110.2(6) . .
C3B C2B Fe1B 70.2(4) . .
C1B C2B Fe1B 71.7(3) . .
C4B C3B C2B 106.6(6) . .
C4B C3B Fe1B 69.6(4) . .
C2B C3B Fe1B 70.6(4) . .
C3B C4B C5B 108.8(6) . .
C3B C4B Fe1B 71.0(4) . .
C5B C4B Fe1B 71.0(4) . .
C1B C5B C4B 108.6(5) . .
C1B C5B Fe1B 71.9(4) . .
C4B C5B Fe1B 69.3(4) . .
C1B C6B C7B 112.5(6) . .
C8B C7B C6B 113.2(6) . .
C12B C8B C9B 106.6(8) . .
C12B C8B C7B 128.9(8) . .
C9B C8B C7B 124.5(7) . .
C10B C9B C8B 107.4(9) . .
C9B C10B C11B 110.6(9) . .
C10B C11B C12B 101.7(8) . .
C8B C12B C11B 113.7(9) . .
C36A C31A C32A 114.3(5) . .
C36A C31A B1A 119.8(5) . .
C32A C31A B1A 125.9(5) . .
C33A C32A C31A 121.9(6) . .
C34A C33A C32A 119.4(7) . .
C35A C34A C33A 120.1(6) . .
C34A C35A C36A 120.1(6) . .
C35A C36A C31A 123.9(6) . .
C42A C41A C46A 114.4(5) . .
C42A C41A B1A 120.6(5) . .
C46A C41A B1A 124.9(5) . .
C41A C42A C43A 124.0(6) . .
C44A C43A C42A 120.4(6) . .
C43A C44A C45A 118.0(6) . .
C44A C45A C46A 120.9(6) . .
C45A C46A C41A 122.2(6) . .
C56A C51A C52A 115.2(5) . .
C56A C51A B1A 121.9(5) . .
C52A C51A B1A 122.7(5) . .
C51A C52A C53A 121.5(6) . .
C54A C53A C52A 121.3(6) . .
C53A C54A C55A 119.2(5) . .
C54A C55A C56A 119.6(6) . .
C51A C56A C55A 123.1(5) . .
C66A C61A C62A 114.6(5) . .
C66A C61A B1A 124.2(4) . .
C62A C61A B1A 121.0(4) . .
C63A C62A C61A 122.9(5) . .
C62A C63A C64A 121.0(5) . .
C63A C64A C65A 118.2(5) . .
C66A C65A C64A 120.2(5) . .
C65A C66A C61A 123.1(5) . .
C61A B1A C31A 105.4(4) . .
C61A B1A C41A 109.9(4) . .
C31A B1A C41A 115.5(5) . .
C61A B1A C51A 111.7(4) . .
C31A B1A C51A 110.0(4) . .
C41A B1A C51A 104.5(4) . .
C32B C31B C36B 115.1(5) . .
C32B C31B B1B 124.0(5) . .
C36B C31B B1B 120.6(5) . .
C31B C32B C33B 122.9(5) . .
C34B C33B C32B 119.7(6) . .
C35B C34B C33B 119.2(6) . .
C34B C35B C36B 120.6(6) . .
C35B C36B C31B 122.4(6) . .
C46B C41B C42B 114.2(4) . .
C46B C41B B1B 122.0(4) . .
C42B C41B B1B 123.4(5) . .
C43B C42B C41B 122.4(5) . .
C44B C43B C42B 120.8(5) . .
C43B C44B C45B 119.4(5) . .
C44B C45B C46B 119.6(5) . .
C41B C46B C45B 123.6(5) . .
C31B B1B C31B 112.1(6) 2_656 .
C31B B1B C41B 104.2(2) 2_656 2_656
C31B B1B C41B 113.6(2) . 2_656
C31B B1B C41B 113.6(2) 2_656 .
C31B B1B C41B 104.2(2) . .
C41B B1B C41B 109.3(6) 2_656 .
C32C C31C C36C 115.1(5) . .
C32C C31C B1C 121.1(4) . .
C36C C31C B1C 123.5(5) . .
C31C C32C C33C 122.9(5) . .
C34C C33C C32C 120.3(6) . .
C35C C34C C33C 118.7(6) . .
C34C C35C C36C 120.8(6) . .
C35C C36C C31C 122.2(5) . .
C42C C41C C46C 114.8(4) . .
C42C C41C B1C 121.9(4) . .
C46C C41C B1C 123.2(4) . .
C43C C42C C41C 123.7(5) . .
C44C C43C C42C 119.5(5) . .
C45C C44C C43C 118.9(5) . .
C44C C45C C46C 121.1(5) . .
C45C C46C C41C 122.0(5) . .
C31C B1C C31C 114.4(6) . 2_657
C31C B1C C41C 103.9(2) . 2_657
C31C B1C C41C 112.1(2) 2_657 2_657
C31C B1C C41C 112.1(2) . .
C31C B1C C41C 103.9(2) 2_657 .
C41C B1C C41C 110.8(6) 2_657 .
C1S O1S C2S 110.5(13) . .
O1S C1S C3S 121.4(15) . .
C4S C2S O1S 100.3(14) . .

loop_
_geom_bond_atom_site_label_1
_geom_bond_atom_site_label_2
_geom_bond_distance
_geom_bond_site_symmetry_2
Fe1A C4A 2.095(5) .
Fe1A C3A 2.106(5) .
Fe1A C2A 2.111(5) .
Fe1A C5A 2.114(5) .
Fe1A C1A 2.134(5) .
Fe1A P1A 2.2024(14) .
Fe1A P2A 2.2153(14) .
Fe1A P3A 2.2216(14) .
P1A C13A 1.823(5) .
P1A C15A 1.831(5) .
P1A C14A 1.843(5) .
P2A C18A 1.825(5) .
P2A C16A 1.831(5) .
P2A C17A 1.832(5) .
P3A C20A 1.831(5) .
P3A C21A 1.833(5) .
P3A C19A 1.837(5) .
C1A C2A 1.421(7) .
C1A C5A 1.421(7) .
C1A C6A 1.518(7) .
C2A C3A 1.408(7) .
C3A C4A 1.422(7) .
C4A C5A 1.413(7) .
C6A C7A 1.551(8) .
C7A C8A 1.497(8) .
C8A C12A 1.342(8) .
C8A C9A 1.479(9) .
C9A C10A 1.413(10) .
C10A C11A 1.365(10) .
C11A C12A 1.494(9) .
Fe1B C4B 2.092(7) .
Fe1B C3B 2.111(6) .
Fe1B C5B 2.114(6) .
Fe1B C2B 2.116(6) .
Fe1B C1B 2.151(6) .
Fe1B P3B 2.2106(18) .
Fe1B P2B 2.2121(18) .
Fe1B P1B 2.2186(18) .
P1B C13B 1.814(7) .
P1B C15B 1.832(6) .
P1B C14B 1.847(7) .
P2B C18B 1.810(7) .
P2B C16B 1.829(7) .
P2B C17B 1.834(6) .
P3B C19B 1.798(6) .
P3B C21B 1.833(7) .
P3B C20B 1.842(7) .
C1B C5B 1.427(9) .
C1B C2B 1.435(9) .
C1B C6B 1.478(9) .
C2B C3B 1.419(9) .
C3B C4B 1.415(9) .
C4B C5B 1.428(9) .
C6B C7B 1.576(9) .
C7B C8B 1.488(10) .
C8B C12B 1.335(10) .
C8B C9B 1.443(10) .
C9B C10B 1.401(12) .
C10B C11B 1.438(14) .
C11B C12B 1.456(12) .
C31A C36A 1.391(8) .
C31A C32A 1.415(8) .
C31A B1A 1.648(8) .
C32A C33A 1.402(9) .
C33A C34A 1.381(10) .
C34A C35A 1.345(10) .
C35A C36A 1.380(8) .
C41A C42A 1.386(8) .
C41A C46A 1.414(8) .
C41A B1A 1.652(8) .
C42A C43A 1.388(8) .
C43A C44A 1.378(9) .
C44A C45A 1.385(9) .
C45A C46A 1.397(9) .
C51A C56A 1.390(8) .
C51A C52A 1.396(7) .
C51A B1A 1.656(7) .
C52A C53A 1.398(8) .
C53A C54A 1.355(9) .
C54A C55A 1.367(8) .
C55A C56A 1.395(7) .
C61A C66A 1.393(7) .
C61A C62A 1.406(7) .
C61A B1A 1.648(8) .
C62A C63A 1.373(7) .
C63A C64A 1.375(8) .
C64A C65A 1.389(8) .
C65A C66A 1.389(7) .
C31B C32B 1.392(7) .
C31B C36B 1.397(7) .
C31B B1B 1.644(7) .
C32B C33B 1.400(8) .
C33B C34B 1.378(8) .
C34B C35B 1.364(9) .
C35B C36B 1.395(8) .
C41B C46B 1.396(7) .
C41B C42B 1.409(7) .
C41B B1B 1.656(7) .
C42B C43B 1.395(7) .
C43B C44B 1.363(8) .
C44B C45B 1.370(8) .
C45B C46B 1.397(7) .
B1B C31B 1.644(7) 2_656
B1B C41B 1.656(7) 2_656
C31C C32C 1.389(7) .
C31C C36C 1.399(7) .
C31C B1C 1.645(7) .
C32C C33C 1.391(7) .
C33C C34C 1.371(8) .
C34C C35C 1.368(9) .
C35C C36C 1.392(8) .
C41C C42C 1.389(7) .
C41C C46C 1.407(7) .
C41C B1C 1.655(6) .
C42C C43C 1.382(7) .
C43C C44C 1.381(7) .
C44C C45C 1.367(8) .
C45C C46C 1.382(7) .
B1C C31C 1.645(7) 2_657
B1C C41C 1.655(6) 2_657
O1S C1S 1.300(18) .
O1S C2S 1.458(16) .
C1S C3S 1.38(2) .
C2S C4S 1.347(16) .
